data_4313160
loop_
_publ_author_name
'U. Anandhi'
'Todd Holbert'
'Dennis Lueng'
'Paul R. Sharp'

_publ_contact_author
;
 Paul R. Sharp
 Department of Chemistry
 University of Missouri
 Columbia, MO  65211
;
_publ_contact_author_email SharpP@missouri.edu
_publ_contact_author_fax 573-882-2754
_publ_contact_author_phone 573-882-7715
_publ_section_title
;
 Platinum and Palladium Imido and Oxo Complexes with Small Natural Bite
 Angle Diphosphine Ligands
;
_journal_name_full 'Inorganic Chemistry'
_journal_page_first 1282
_journal_page_last 1295
_journal_paper_doi 10.1021/ic025987f
_journal_volume 42
_journal_year 2003
_chemical_formula_sum 'C70 H72 Li N5 O4 P4 Pd2'
_chemical_formula_weight 1390.95
_chemical_name_systematic
; 
 ? 
;
_space_group_IT_number 11
_symmetry_cell_setting monoclinic
_symmetry_space_group_name_Hall '-P 2yb'
_symmetry_space_group_name_H-M 'P 1 21/m 1'
_atom_sites_solution_hydrogens geom
_atom_sites_solution_primary direct
_atom_sites_solution_secondary difmap
_audit_creation_method SHELXL-97
_cell_angle_alpha 90.00
_cell_angle_beta 100.951(2)
_cell_angle_gamma 90.00
_cell_formula_units_Z 2
_cell_length_a 11.5079(10)
_cell_length_b 24.026(2)
_cell_length_c 13.7686(12)
_cell_measurement_temperature 173(2)
_cell_volume 3737.5(6)
_computing_cell_refinement 'SMART (Bruker, 1998)'
_computing_data_collection 'SMART (Bruker, 1998)'
_computing_data_reduction 'SAINT (Bruker, 1998)'
_computing_molecular_graphics
;
 ORTEP (Johnson, 1976), ORTEP 3 for Windows
 L. J. Farrugia, 1997' 
;
_computing_publication_material 'CIFTAB (Sheldrick, 1997)'
_computing_structure_refinement
;
 SHELXL-97 (Sheldrick, 1997), L. J. Barbour, X-Seed - Graphical Interface to
 SHELX-97 and POV-Ray, 1999
;
_computing_structure_solution 'SHELXS-97 (Sheldrick, 1990)'
_diffrn_ambient_temperature 173(2)
_diffrn_measured_fraction_theta_full 0.994
_diffrn_measured_fraction_theta_max 0.994
_diffrn_measurement_device_type 'CCD area detector'
_diffrn_measurement_method 'phi and omega scans'
_diffrn_radiation_monochromator graphite
_diffrn_radiation_source 'fine-focus sealed tube'
_diffrn_radiation_type MoK\a
_diffrn_radiation_wavelength 0.71070
_diffrn_reflns_av_R_equivalents 0.1256
_diffrn_reflns_av_sigmaI/netI 0.1393
_diffrn_reflns_limit_h_max 12
_diffrn_reflns_limit_h_min -14
_diffrn_reflns_limit_k_max 30
_diffrn_reflns_limit_k_min -28
_diffrn_reflns_limit_l_max 17
_diffrn_reflns_limit_l_min -17
_diffrn_reflns_number 23641
_diffrn_reflns_theta_full 27.14
_diffrn_reflns_theta_max 27.14
_diffrn_reflns_theta_min 1.51
_exptl_absorpt_coefficient_mu 0.612
_exptl_absorpt_correction_T_max 0.8620
_exptl_absorpt_correction_T_min 0.8235
_exptl_absorpt_correction_type multi-scan
_exptl_absorpt_process_details
;
 Data were corrected for decay and absorption using the program SADABS 
 based on the method of R.H. Blessing (Acta Cryst. A51, 33-38, 1995).   
;
_exptl_crystal_colour orange
_exptl_crystal_density_diffrn 1.236
_exptl_crystal_density_method 'not measured'
_exptl_crystal_description prism
_exptl_crystal_F_000 1428
_exptl_crystal_size_max 0.33
_exptl_crystal_size_mid 0.25
_exptl_crystal_size_min 0.25
_refine_diff_density_max 0.916
_refine_diff_density_min -0.842
_refine_diff_density_rms 0.134
_refine_ls_extinction_method none
_refine_ls_goodness_of_fit_ref 1.094
_refine_ls_hydrogen_treatment mixed
_refine_ls_matrix_type full
_refine_ls_number_parameters 481
_refine_ls_number_reflns 8434
_refine_ls_number_restraints 37
_refine_ls_restrained_S_all 1.094
_refine_ls_R_factor_all 0.1562
_refine_ls_R_factor_gt 0.0870
_refine_ls_shift/su_max 0.001
_refine_ls_shift/su_mean 0.000
_refine_ls_structure_factor_coef Fsqd
_refine_ls_weighting_details 'calc w=1/[\s^2^(Fo^2^)+(0.0631P)^2^+5.4508P] where P=(Fo^2^+2Fc^2^)/3'
_refine_ls_weighting_scheme calc
_refine_ls_wR_factor_gt 0.1556
_refine_ls_wR_factor_ref 0.1793
_reflns_number_gt 5099
_reflns_number_total 8434
_reflns_threshold_expression >2sigma(I)
_cod_data_source_file ic025987f-2_s1_1.cif
_cod_data_source_block '[Pd(m-N-2,6-xylyl)(dppma)]2.LiNO3_11_(M=Pd)'
_cod_depositor_comments
;
The following automatic conversions were performed:

'_symmetry_cell_setting' value 'Monoclinic' changed to 'monoclinic'
according to the built-in table from CIF Core dictionary named
'cif_core.dic' version 2.4.1 from 2010-06-29.

Automatic conversion script
Id: cif_fix_values 1646 2011-03-28 12:23:43Z adriana 
;
_cod_database_code 4313160

loop_
_symmetry_equiv_pos_as_xyz
'x, y, z'
'-x, y+1/2, -z'
'-x, -y, -z'
'x, -y-1/2, z'

loop_
_atom_site_label
_atom_site_type_symbol
_atom_site_fract_x
_atom_site_fract_y
_atom_site_fract_z
_atom_site_U_iso_or_equiv
_atom_site_adp_type
_atom_site_occupancy
_atom_site_symmetry_multiplicity
_atom_site_calc_flag
_atom_site_refinement_flags
_atom_site_disorder_assembly
_atom_site_disorder_group
Pd1 Pd 0.56834(6) 0.7500 0.03624(5) 0.02406(19) Uani 1 2 d S . .
P1 P 0.65136(14) 0.80518(7) -0.06738(12) 0.0277(4) Uani 1 1 d . . .
O1 O 0.2448(6) 0.7500 -0.0923(5) 0.0474(18) Uani 1 2 d S . .
N1 N 0.7071(6) 0.7500 -0.1195(5) 0.0269(17) Uani 1 2 d SD . .
C1 C 0.7539(10) 0.7500 -0.2126(8) 0.041(3) Uani 1 2 d SD . .
Li1 Li 0.3413(15) 0.7500 0.0483(12) 0.041(4) Uani 1 2 d S . .
Pd2 Pd 0.47644(6) 0.7500 0.22720(5) 0.0279(2) Uani 1 2 d S . .
P2 P 0.45347(16) 0.80516(8) 0.35764(12) 0.0362(4) Uani 1 1 d . . .
O2 O 0.1597(6) 0.7500 0.0344(5) 0.0434(17) Uani 1 2 d S . .
N2 N 0.4654(7) 0.7500 0.4368(5) 0.037(2) Uani 1 2 d SD . .
C2 C 0.4393(12) 0.7500 0.5375(8) 0.061(4) Uani 1 2 d SD . .
O3 O 0.0551(7) 0.7500 -0.1156(6) 0.075(3) Uani 1 2 d S . .
N3 N 0.4739(4) 0.8030(2) 0.1090(4) 0.0248(11) Uani 1 1 d . . .
C3 C 0.5110(6) 0.8581(3) 0.1275(4) 0.0297(14) Uani 1 1 d . . .
N4 N 0.1528(7) 0.7500 -0.0585(6) 0.039(2) Uani 1 2 d S . .
C4 C 0.6251(6) 0.8740(3) 0.1792(5) 0.0405(18) Uani 1 1 d . . .
C5 C 0.6527(7) 0.9298(3) 0.1937(6) 0.051(2) Uani 1 1 d . . .
H5 H 0.7285 0.9399 0.2298 0.061 Uiso 1 1 calc R . .
C6 C 0.5744(9) 0.9707(3) 0.1577(6) 0.059(2) Uani 1 1 d . . .
H6 H 0.5957 1.0088 0.1679 0.070 Uiso 1 1 calc R . .
C7 C 0.4639(8) 0.9563(3) 0.1063(6) 0.050(2) Uani 1 1 d . . .
H7 H 0.4095 0.9847 0.0803 0.060 Uiso 1 1 calc R . .
C8 C 0.4302(6) 0.9009(3) 0.0918(5) 0.0352(16) Uani 1 1 d . . .
C41 C 0.7185(6) 0.8311(3) 0.2206(5) 0.0453(19) Uani 1 1 d . . .
H41C H 0.7299 0.8054 0.1679 0.054 Uiso 1 1 calc R . .
H41B H 0.6926 0.8101 0.2738 0.054 Uiso 1 1 calc R . .
H41A H 0.7934 0.8500 0.2469 0.054 Uiso 1 1 calc R . .
C81 C 0.3089(6) 0.8877(3) 0.0379(6) 0.0472(19) Uani 1 1 d . . .
H81C H 0.2612 0.8740 0.0848 0.057 Uiso 1 1 calc R . .
H81B H 0.3131 0.8589 -0.0119 0.057 Uiso 1 1 calc R . .
H81A H 0.2724 0.9213 0.0052 0.057 Uiso 1 1 calc R . .
C101 C -0.2226(13) 1.0108(6) 0.7596(11) 0.048(4) Uiso 0.50 1 d P . .
C102 C -0.1068(16) 0.9901(7) 0.7602(14) 0.044(4) Uiso 0.50 1 d P . .
C103 C -0.084(2) 0.9338(9) 0.7654(16) 0.056(5) Uiso 0.50 1 d P . .
C104 C -0.050(6) 0.936(3) 0.774(5) 0.26(3) Uiso 0.50 1 d P . .
C105 C 0.048(2) 0.9208(10) 0.7645(17) 0.080(6) Uiso 0.50 1 d P . .
C106 C -0.006(3) 0.9912(14) 0.729(2) 0.137(11) Uiso 0.50 1 d P . .
C107 C 0.072(3) 0.9197(17) 0.673(2) 0.061(8) Uiso 0.50 1 d P . .
C108 C -0.111(3) 0.9928(14) 0.718(2) 0.126(12) Uiso 0.50 1 d P . .
C109 C 0.024(3) 0.8843(13) 0.753(2) 0.116(9) Uiso 0.50 1 d P . .
C110 C 0.048(3) 0.9306(15) 0.646(2) 0.088(11) Uiso 0.50 1 d P . .
C111 C 0.049(3) 0.9021(11) 0.668(2) 0.077(10) Uiso 0.50 1 d P . .
C112 C 0.089(3) 0.9642(16) 0.685(3) 0.133(11) Uiso 0.50 1 d P . .
C113 C 0.074(2) 0.9795(11) 0.627(2) 0.096(8) Uiso 0.50 1 d P . .
C1A C 0.5511(6) 0.8417(3) -0.1647(5) 0.0303(15) Uani 1 1 d . . .
H1A H 0.796(4) 0.7840(17) -0.217(3) 0.019(15) Uiso 1 1 d D . .
C2A C 0.5898(6) 0.8777(3) -0.2305(5) 0.0406(17) Uani 1 1 d . . .
H2A1 H 0.6719 0.8851 -0.2246 0.049 Uiso 1 1 calc R . .
H2A H 0.470(5) 0.783(2) 0.571(3) 0.07(3) Uiso 1 1 d D . .
C3A C 0.5081(7) 0.9030(3) -0.3052(5) 0.0463(19) Uani 1 1 d . . .
H3A H 0.5350 0.9260 -0.3526 0.056 Uiso 1 1 calc R . .
C4A C 0.3908(7) 0.8950(3) -0.3105(5) 0.0424(18) Uani 1 1 d . . .
H4A H 0.3358 0.9148 -0.3583 0.051 Uiso 1 1 calc R . .
C5A C 0.3504(7) 0.8589(3) -0.2481(6) 0.052(2) Uani 1 1 d . . .
H5A H 0.2679 0.8524 -0.2543 0.062 Uiso 1 1 calc R . .
C6A C 0.4311(6) 0.8317(3) -0.1751(5) 0.0412(18) Uani 1 1 d . . .
H6A H 0.4033 0.8061 -0.1321 0.049 Uiso 1 1 calc R . .
C7A C 0.7719(6) 0.8542(3) -0.0315(5) 0.0297(15) Uani 1 1 d . . .
C8A C 0.8890(6) 0.8358(3) -0.0151(5) 0.0420(18) Uani 1 1 d . . .
H8A H 0.9060 0.7980 -0.0270 0.050 Uiso 1 1 calc R . .
C9A C 0.9803(7) 0.8724(3) 0.0184(6) 0.049(2) Uani 1 1 d . . .
H9A H 1.0600 0.8602 0.0263 0.059 Uiso 1 1 calc R . .
C10A C 0.9561(7) 0.9267(3) 0.0406(6) 0.056(2) Uani 1 1 d . . .
H10A H 1.0188 0.9515 0.0657 0.067 Uiso 1 1 calc R . .
C11A C 0.8405(7) 0.9446(3) 0.0260(6) 0.048(2) Uani 1 1 d . . .
H11A H 0.8237 0.9820 0.0410 0.058 Uiso 1 1 calc R . .
C12A C 0.7488(6) 0.9087(3) -0.0102(5) 0.0381(17) Uani 1 1 d . . .
H12A H 0.6693 0.9216 -0.0204 0.046 Uiso 1 1 calc R . .
C1B C 0.5574(6) 0.8569(3) 0.4200(5) 0.0405(18) Uani 1 1 d . . .
H1B H 0.687(4) 0.7500 -0.267(3) 0.07(4) Uiso 1 2 d SD . .
C2B C 0.6612(7) 0.8402(3) 0.4797(6) 0.054(2) Uani 1 1 d . . .
H2B1 H 0.6754 0.8018 0.4931 0.065 Uiso 1 1 calc R . .
H2B H 0.355(4) 0.7500 0.533(4) 0.08(4) Uiso 1 2 d SD . .
C3B C 0.7457(8) 0.8794(4) 0.5205(7) 0.072(3) Uani 1 1 d . . .
H3B H 0.8184 0.8676 0.5599 0.086 Uiso 1 1 calc R . .
C4B C 0.7237(9) 0.9344(4) 0.5038(6) 0.068(3) Uani 1 1 d . . .
H4B H 0.7797 0.9612 0.5341 0.081 Uiso 1 1 calc R . .
C5B C 0.6215(8) 0.9515(4) 0.4436(6) 0.062(2) Uani 1 1 d . . .
H5B H 0.6084 0.9901 0.4308 0.074 Uiso 1 1 calc R . .
C6B C 0.5365(8) 0.9132(3) 0.4009(5) 0.052(2) Uani 1 1 d . . .
H6B H 0.4653 0.9253 0.3595 0.062 Uiso 1 1 calc R . .
C7B C 0.3074(6) 0.8355(3) 0.3547(5) 0.0436(18) Uani 1 1 d . . .
C8B C 0.2179(6) 0.8246(3) 0.2748(5) 0.0449(19) Uani 1 1 d . . .
H8B H 0.2354 0.8051 0.2193 0.054 Uiso 1 1 calc R . .
C9B C 0.1018(7) 0.8419(4) 0.2748(6) 0.057(2) Uani 1 1 d . . .
H9B H 0.0400 0.8328 0.2209 0.069 Uiso 1 1 calc R . .
C10B C 0.0784(8) 0.8719(4) 0.3531(7) 0.071(3) Uani 1 1 d . . .
H10B H 0.0001 0.8846 0.3527 0.086 Uiso 1 1 calc R . .
C11B C 0.1666(8) 0.8841(5) 0.4325(7) 0.087(3) Uani 1 1 d . . .
H11B H 0.1492 0.9047 0.4868 0.105 Uiso 1 1 calc R . .
C12B C 0.2812(7) 0.8661(4) 0.4329(6) 0.069(3) Uani 1 1 d . . .
H12B H 0.3423 0.8748 0.4875 0.082 Uiso 1 1 calc R . .
O1S O -0.0194(13) 0.768(2) -0.3569(16) 0.26(3) Uani 0.50 1 d PD . .
C1S C -0.1098(8) 0.7500 -0.4358(10) 0.053(3) Uani 1 2 d SDU . .
H1S1 H -0.1531 0.7834 -0.4301 0.063 Uiso 1 1 d . . .
C2S C -0.0591(12) 0.7500 -0.5164(11) 0.117(6) Uani 1 2 d SDU . .
H2S1 H -0.0802 0.7832 -0.5527 0.140 Uiso 1 1 d . . .
C3S C 0.0636(14) 0.7500 -0.4860(13) 0.161(8) Uani 1 2 d SDU . .
H3S1 H 0.0994 0.7832 -0.5129 0.193 Uiso 1 1 d . . .
C4S C 0.0903(14) 0.7500 -0.3862(14) 0.163(9) Uani 1 2 d SDU . .
H4S1 H 0.1509 0.7836 -0.3696 0.195 Uiso 1 1 d . . .

loop_
_atom_site_aniso_label
_atom_site_aniso_U_11
_atom_site_aniso_U_22
_atom_site_aniso_U_33
_atom_site_aniso_U_23
_atom_site_aniso_U_13
_atom_site_aniso_U_12
Pd1 0.0217(4) 0.0262(4) 0.0235(4) 0.000 0.0021(3) 0.000
P1 0.0249(9) 0.0284(9) 0.0293(9) 0.0012(7) 0.0038(7) -0.0001(7)
O1 0.026(4) 0.073(5) 0.044(4) 0.000 0.008(3) 0.000
N1 0.019(4) 0.028(4) 0.034(4) 0.000 0.007(3) 0.000
C1 0.044(7) 0.044(7) 0.038(6) 0.000 0.018(5) 0.000
Li1 0.042(10) 0.036(9) 0.038(10) 0.000 -0.009(8) 0.000
Pd2 0.0272(4) 0.0345(4) 0.0202(4) 0.000 0.0002(3) 0.000
P2 0.0366(11) 0.0463(11) 0.0237(9) -0.0025(8) 0.0009(8) 0.0042(9)
O2 0.034(4) 0.066(5) 0.031(4) 0.000 0.008(3) 0.000
N2 0.041(5) 0.050(5) 0.016(4) 0.000 -0.003(3) 0.000
C2 0.075(10) 0.089(11) 0.020(6) 0.000 0.013(6) 0.000
O3 0.034(5) 0.145(9) 0.045(5) 0.000 0.001(4) 0.000
N3 0.027(3) 0.025(3) 0.022(3) 0.001(2) 0.004(2) 0.000(2)
C3 0.032(4) 0.039(4) 0.018(3) -0.006(3) 0.005(3) 0.000(3)
N4 0.030(5) 0.050(5) 0.035(5) 0.000 0.001(4) 0.000
C4 0.044(4) 0.044(4) 0.038(4) -0.001(3) 0.019(3) -0.004(4)
C5 0.059(5) 0.048(5) 0.047(5) -0.015(4) 0.014(4) -0.017(4)
C6 0.087(7) 0.031(5) 0.065(6) -0.018(4) 0.035(5) -0.021(5)
C7 0.069(6) 0.033(4) 0.053(5) 0.002(4) 0.023(4) 0.004(4)
C8 0.042(4) 0.032(4) 0.034(4) 0.000(3) 0.014(3) 0.006(3)
C41 0.034(4) 0.066(5) 0.034(4) -0.010(4) 0.000(3) -0.014(4)
C81 0.044(4) 0.041(4) 0.054(5) 0.016(4) 0.003(4) 0.020(4)
C1A 0.032(4) 0.027(3) 0.031(4) -0.001(3) 0.005(3) -0.002(3)
C2A 0.033(4) 0.047(4) 0.041(4) 0.003(4) 0.005(3) -0.002(3)
C3A 0.056(5) 0.048(5) 0.034(4) 0.013(4) 0.005(4) 0.002(4)
C4A 0.045(5) 0.042(4) 0.033(4) -0.003(3) -0.009(3) 0.015(4)
C5A 0.033(4) 0.063(5) 0.056(5) 0.012(4) 0.003(4) 0.007(4)
C6A 0.030(4) 0.048(4) 0.045(4) 0.006(4) 0.004(3) 0.000(3)
C7A 0.030(4) 0.032(4) 0.027(4) 0.006(3) 0.007(3) -0.003(3)
C8A 0.034(4) 0.038(4) 0.053(5) 0.003(4) 0.005(3) 0.003(3)
C9A 0.038(4) 0.049(5) 0.055(5) 0.004(4) -0.004(4) -0.005(4)
C10A 0.055(5) 0.050(5) 0.054(5) 0.009(4) -0.010(4) -0.029(4)
C11A 0.049(5) 0.039(4) 0.053(5) -0.007(4) -0.002(4) -0.014(4)
C12A 0.041(4) 0.034(4) 0.038(4) -0.002(3) 0.004(3) -0.006(3)
C1B 0.041(4) 0.059(5) 0.022(4) -0.012(3) 0.010(3) 0.002(4)
C2B 0.050(5) 0.052(5) 0.053(5) -0.019(4) -0.011(4) 0.003(4)
C3B 0.062(6) 0.074(7) 0.069(7) -0.009(5) -0.012(5) -0.001(5)
C4B 0.074(7) 0.068(7) 0.055(6) -0.026(5) -0.001(5) -0.026(5)
C5B 0.089(7) 0.044(5) 0.050(5) -0.007(4) 0.010(5) -0.011(5)
C6B 0.071(6) 0.047(5) 0.035(4) -0.001(4) 0.003(4) -0.001(4)
C7B 0.042(4) 0.060(5) 0.029(4) 0.001(4) 0.007(3) 0.011(4)
C8B 0.042(4) 0.061(5) 0.030(4) 0.001(4) 0.002(3) 0.007(4)
C9B 0.048(5) 0.082(6) 0.034(5) 0.004(4) -0.012(4) 0.003(5)
C10B 0.041(5) 0.107(8) 0.063(6) -0.005(6) 0.002(4) 0.019(5)
C11B 0.065(7) 0.141(10) 0.057(6) -0.035(6) 0.013(5) 0.025(7)
C12B 0.050(5) 0.114(8) 0.039(5) -0.028(5) 0.001(4) 0.016(5)
O1S 0.148(17) 0.44(9) 0.20(2) 0.03(3) 0.078(16) 0.17(4)
C1S 0.010(5) 0.080(8) 0.072(9) 0.000 0.019(5) 0.000
C2S 0.069(10) 0.161(15) 0.114(14) 0.000 0.001(10) 0.000
C3S 0.102(13) 0.28(2) 0.115(15) 0.000 0.049(13) 0.000
C4S 0.073(12) 0.33(3) 0.088(13) 0.000 0.017(11) 0.000

loop_
_atom_type_symbol
_atom_type_description
_atom_type_scat_dispersion_real
_atom_type_scat_dispersion_imag
_atom_type_scat_source
C C 0.0033 0.0016 'International Tables Vol C Tables 4.2.6.8 and 6.1.1.4'
H H 0.0000 0.0000 'International Tables Vol C Tables 4.2.6.8 and 6.1.1.4'
Li Li -0.0003 0.0001 'International Tables Vol C Tables 4.2.6.8 and 6.1.1.4'
N N 0.0061 0.0033 'International Tables Vol C Tables 4.2.6.8 and 6.1.1.4'
O O 0.0106 0.0060 'International Tables Vol C Tables 4.2.6.8 and 6.1.1.4'
P P 0.1023 0.0942 'International Tables Vol C Tables 4.2.6.8 and 6.1.1.4'
Pd Pd -0.9988 1.0072 'International Tables Vol C Tables 4.2.6.8 and 6.1.1.4'

loop_
_geom_angle_atom_site_label_1
_geom_angle_atom_site_label_2
_geom_angle_atom_site_label_3
_geom_angle
_geom_angle_site_symmetry_1
_geom_angle_site_symmetry_3
_geom_angle_publ_flag
N3 Pd1 N3 76.6(3) 4_575 . ?
N3 Pd1 P1 170.60(14) 4_575 . ?
N3 Pd1 P1 105.53(14) . . ?
N3 Pd1 P1 105.53(14) 4_575 4_575 ?
N3 Pd1 P1 170.60(14) . 4_575 ?
P1 Pd1 P1 70.91(8) . 4_575 ?
N3 Pd1 Li1 49.4(2) 4_575 . ?
N3 Pd1 Li1 49.4(2) . . ?
P1 Pd1 Li1 125.0(3) . . ?
P1 Pd1 Li1 125.0(3) 4_575 . ?
N3 Pd1 Pd2 43.01(13) 4_575 . ?
N3 Pd1 Pd2 43.01(13) . . ?
P1 Pd1 Pd2 143.32(4) . . ?
P1 Pd1 Pd2 143.32(4) 4_575 . ?
Li1 Pd1 Pd2 55.4(4) . . ?
N1 P1 C7A 107.0(3) . . ?
N1 P1 C1A 107.7(3) . . ?
C7A P1 C1A 103.5(3) . . ?
N1 P1 Pd1 92.7(2) . . ?
C7A P1 Pd1 126.5(2) . . ?
C1A P1 Pd1 117.2(2) . . ?
N1 P1 P1 38.37(19) . 4_575 ?
C7A P1 P1 130.4(2) . 4_575 ?
C1A P1 P1 118.8(2) . 4_575 ?
Pd1 P1 P1 54.55(4) . 4_575 ?
N4 O1 Li1 89.6(7) . . ?
C1 N1 P1 126.6(2) . . ?
C1 N1 P1 126.6(2) . 4_575 ?
P1 N1 P1 103.3(4) . 4_575 ?
O1 Li1 N3 128.2(6) . . ?
O1 Li1 N3 128.2(6) . 4_575 ?
N3 Li1 N3 77.2(6) . 4_575 ?
O1 Li1 O2 63.4(5) . . ?
N3 Li1 O2 134.8(6) . . ?
N3 Li1 O2 134.8(6) 4_575 . ?
O1 Li1 N4 31.3(3) . . ?
N3 Li1 N4 141.0(3) . . ?
N3 Li1 N4 141.0(3) 4_575 . ?
O2 Li1 N4 32.2(3) . . ?
O1 Li1 Pd1 107.8(7) . . ?
N3 Li1 Pd1 49.9(4) . . ?
N3 Li1 Pd1 49.9(4) 4_575 . ?
O2 Li1 Pd1 171.3(8) . . ?
N4 Li1 Pd1 139.1(8) . . ?
O1 Li1 Pd2 177.2(9) . . ?
N3 Li1 Pd2 50.1(4) . . ?
N3 Li1 Pd2 50.1(4) 4_575 . ?
O2 Li1 Pd2 119.4(8) . . ?
N4 Li1 Pd2 151.6(8) . . ?
Pd1 Li1 Pd2 69.3(4) . . ?
N3 Pd2 N3 76.2(3) 4_575 . ?
N3 Pd2 P2 172.30(15) 4_575 . ?
N3 Pd2 P2 106.02(14) . . ?
N3 Pd2 P2 106.02(14) 4_575 4_575 ?
N3 Pd2 P2 172.30(15) . 4_575 ?
P2 Pd2 P2 70.81(10) . 4_575 ?
N3 Pd2 Li1 49.4(3) 4_575 . ?
N3 Pd2 Li1 49.4(3) . . ?
P2 Pd2 Li1 126.5(3) . . ?
P2 Pd2 Li1 126.5(3) 4_575 . ?
N3 Pd2 Pd1 42.79(13) 4_575 . ?
N3 Pd2 Pd1 42.79(13) . . ?
P2 Pd2 Pd1 142.83(5) . . ?
P2 Pd2 Pd1 142.83(5) 4_575 . ?
Li1 Pd2 Pd1 55.3(4) . . ?
N2 P2 C1B 105.2(3) . . ?
N2 P2 C7B 106.7(4) . . ?
C1B P2 C7B 104.9(3) . . ?
N2 P2 Pd2 92.5(2) . . ?
C1B P2 Pd2 127.0(2) . . ?
C7B P2 Pd2 117.2(2) . . ?
N2 P2 P2 38.98(19) . 4_575 ?
C1B P2 P2 133.0(2) . 4_575 ?
C7B P2 P2 113.6(3) . 4_575 ?
Pd2 P2 P2 54.59(5) . 4_575 ?
N4 O2 Li1 87.8(7) . . ?
C2 N2 P2 126.6(3) . 4_575 ?
C2 N2 P2 126.6(3) . . ?
P2 N2 P2 102.0(4) 4_575 . ?
C3 N3 Li1 147.5(5) . . ?
C3 N3 Pd1 120.3(4) . . ?
Li1 N3 Pd1 80.7(5) . . ?
C3 N3 Pd2 118.8(4) . . ?
Li1 N3 Pd2 80.6(4) . . ?
Pd1 N3 Pd2 94.2(2) . . ?
N3 C3 C8 117.9(6) . . ?
N3 C3 C4 124.4(6) . . ?
C8 C3 C4 117.7(6) . . ?
O1 N4 O3 119.9(8) . . ?
O1 N4 O2 119.1(8) . . ?
O3 N4 O2 120.9(8) . . ?
O1 N4 Li1 59.1(6) . . ?
O3 N4 Li1 179.0(8) . . ?
O2 N4 Li1 60.0(6) . . ?
C5 C4 C3 119.7(7) . . ?
C5 C4 C41 118.5(7) . . ?
C3 C4 C41 121.8(6) . . ?
C6 C5 C4 122.0(8) . . ?
C5 C6 C7 119.1(7) . . ?
C6 C7 C8 121.4(8) . . ?
C7 C8 C3 120.0(7) . . ?
C7 C8 C81 119.1(7) . . ?
C3 C8 C81 120.9(6) . . ?
C102 C101 C108 21.8(14) . . ?
C108 C102 C106 65(4) . . ?
C108 C102 C103 98(5) . . ?
C106 C102 C103 82(2) . . ?
C108 C102 C104 101(5) . . ?
C106 C102 C104 70(3) . . ?
C103 C102 C104 15(3) . . ?
C108 C102 C101 93(5) . . ?
C106 C102 C101 151(2) . . ?
C103 C102 C101 121.1(18) . . ?
C104 C102 C101 135(3) . . ?
C102 C103 C105 112.2(18) . . ?
C102 C103 C108 21.5(15) . . ?
C105 C103 C108 107(2) . . ?
C102 C103 C109 143(2) . . ?
C105 C103 C109 31.9(11) . . ?
C108 C103 C109 132(2) . . ?
C102 C103 C106 47.4(15) . . ?
C105 C103 C106 66.8(16) . . ?
C108 C103 C106 41.4(15) . . ?
C109 C103 C106 95.6(18) . . ?
C105 C104 C102 131(6) . . ?
C105 C104 C106 80(5) . . ?
C102 C104 C106 51(3) . . ?
C105 C104 C109 36(3) . . ?
C102 C104 C109 159(6) . . ?
C106 C104 C109 111(5) . . ?
C105 C104 C108 121(6) . . ?
C102 C104 C108 20.1(17) . . ?
C106 C104 C108 43(3) . . ?
C109 C104 C108 140(5) . . ?
C109 C105 C104 92(4) . . ?
C109 C105 C107 86(3) . . ?
C104 C105 C107 118(4) . . ?
C109 C105 C111 66(3) . . ?
C104 C105 C111 112(4) . . ?
C107 C105 C111 20.7(19) . . ?
C109 C105 C103 86(3) . . ?
C104 C105 C103 8(4) . . ?
C107 C105 C103 113(2) . . ?
C111 C105 C103 105(2) . . ?
C109 C105 C112 127(3) . . ?
C104 C105 C112 106(4) . . ?
C107 C105 C112 42(2) . . ?
C111 C105 C112 61.2(19) . . ?
C103 C105 C112 106(2) . . ?
C109 C105 C110 91(3) . . ?
C104 C105 C110 104(4) . . ?
C107 C105 C110 15.1(19) . . ?
C111 C105 C110 26.8(15) . . ?
C103 C105 C110 99.2(18) . . ?
C112 C105 C110 36.6(17) . . ?
C109 C105 C106 139(3) . . ?
C104 C105 C106 59(4) . . ?
C107 C105 C106 83(2) . . ?
C111 C105 C106 96(2) . . ?
C103 C105 C106 62.3(16) . . ?
C112 C105 C106 50.3(16) . . ?
C110 C105 C106 70.5(18) . . ?
C108 C106 C102 26.3(19) . . ?
C108 C106 C112 140(4) . . ?
C102 C106 C112 152(3) . . ?
C108 C106 C104 72(4) . . ?
C102 C106 C104 59(3) . . ?
C112 C106 C104 96(4) . . ?
C108 C106 C103 60(2) . . ?
C102 C106 C103 50.5(15) . . ?
C112 C106 C103 103(3) . . ?
C104 C106 C103 12(3) . . ?
C108 C106 C105 110(3) . . ?
C102 C106 C105 100(2) . . ?
C112 C106 C105 58(2) . . ?
C104 C106 C105 41(3) . . ?
C103 C106 C105 50.9(15) . . ?
C108 C106 C113 123(3) . . ?
C102 C106 C113 148(3) . . ?
C112 C106 C113 27.9(17) . . ?
C104 C106 C113 114(4) . . ?
C103 C106 C113 117(2) . . ?
C105 C106 C113 82.6(19) . . ?
C108 C106 C110 111(3) . . ?
C102 C106 C110 124(2) . . ?
C112 C106 C110 29.7(18) . . ?
C104 C106 C110 77(3) . . ?
C103 C106 C110 79.9(18) . . ?
C105 C106 C110 50.4(14) . . ?
C113 C106 C110 37.6(13) . . ?
C112 C107 C105 84(3) . . ?
C112 C107 C113 32(2) . . ?
C105 C107 C113 112(3) . . ?
C112 C107 C109 119(3) . . ?
C105 C107 C109 35.7(15) . . ?
C113 C107 C109 144(3) . . ?
C102 C108 C106 88(5) . . ?
C102 C108 C101 65(5) . . ?
C106 C108 C101 148(3) . . ?
C102 C108 C103 60(4) . . ?
C106 C108 C103 78(3) . . ?
C101 C108 C103 102(2) . . ?
C102 C108 C104 59(5) . . ?
C106 C108 C104 65(3) . . ?
C101 C108 C104 111(4) . . ?
C103 C108 C104 13(3) . . ?
C105 C109 C111 75(3) . . ?
C105 C109 C107 58(3) . . ?
C111 C109 C107 17.2(18) . . ?
C105 C109 C104 51(3) . . ?
C111 C109 C104 97(4) . . ?
C107 C109 C104 89(3) . . ?
C105 C109 C103 62(3) . . ?
C111 C109 C103 98(2) . . ?
C107 C109 C103 93(2) . . ?
C104 C109 C103 12(3) . . ?
C105 C109 C110 60(3) . . ?
C111 C109 C110 17.2(15) . . ?
C107 C109 C110 12.2(15) . . ?
C104 C109 C110 81(3) . . ?
C103 C109 C110 83.5(17) . . ?
C111 C110 C112 122(6) . . ?
C111 C110 C113 163(6) . . ?
C112 C110 C113 44(3) . . ?
C111 C110 C105 58(3) . . ?
C112 C110 C105 71(3) . . ?
C113 C110 C105 113(3) . . ?
C111 C110 C109 32(3) . . ?
C112 C110 C109 100(3) . . ?
C113 C110 C109 142(3) . . ?
C105 C110 C109 29.0(12) . . ?
C111 C110 C106 115(4) . . ?
C112 C110 C106 45(3) . . ?
C113 C110 C106 64(2) . . ?
C105 C110 C106 59.1(16) . . ?
C109 C110 C106 83.0(17) . . ?
C110 C111 C109 131(4) . . ?
C110 C111 C105 95(4) . . ?
C109 C111 C105 39.3(16) . . ?
C110 C111 C112 34(4) . . ?
C109 C111 C112 106(3) . . ?
C105 C111 C112 67(2) . . ?
C110 C111 C113 10(4) . . ?
C109 C111 C113 128(2) . . ?
C105 C111 C113 89.8(19) . . ?
C112 C111 C113 25.2(15) . . ?
C113 C112 C110 82(4) . . ?
C113 C112 C107 105(5) . . ?
C110 C112 C107 27(3) . . ?
C113 C112 C106 99(4) . . ?
C110 C112 C106 105(4) . . ?
C107 C112 C106 112(3) . . ?
C113 C112 C111 105(4) . . ?
C110 C112 C111 24(3) . . ?
C107 C112 C111 7(2) . . ?
C106 C112 C111 105(3) . . ?
C113 C112 C105 148(4) . . ?
C110 C112 C105 72(3) . . ?
C107 C112 C105 55(2) . . ?
C106 C112 C105 72(2) . . ?
C111 C112 C105 52.1(17) . . ?
C112 C113 C110 55(3) . . ?
C112 C113 C107 42(3) . . ?
C110 C113 C107 15(2) . . ?
C112 C113 C106 53(3) . . ?
C110 C113 C106 79(2) . . ?
C107 C113 C106 77.7(19) . . ?
C112 C113 C111 50(3) . . ?
C110 C113 C111 6(2) . . ?
C107 C113 C111 9.3(17) . . ?
C106 C113 C111 78.8(16) . . ?
C6A C1A C2A 118.7(6) . . ?
C6A C1A P1 118.3(5) . . ?
C2A C1A P1 123.0(5) . . ?
C1A C2A C3A 120.0(7) . . ?
C4A C3A C2A 120.2(7) . . ?
C3A C4A C5A 120.9(7) . . ?
C4A C5A C6A 119.5(7) . . ?
C1A C6A C5A 120.5(7) . . ?
C12A C7A C8A 119.0(6) . . ?
C12A C7A P1 120.3(5) . . ?
C8A C7A P1 120.3(5) . . ?
C9A C8A C7A 120.2(7) . . ?
C10A C9A C8A 120.2(7) . . ?
C11A C10A C9A 119.6(7) . . ?
C10A C11A C12A 120.6(7) . . ?
C11A C12A C7A 120.3(7) . . ?
C2B C1B C6B 119.7(7) . . ?
C2B C1B P2 120.1(6) . . ?
C6B C1B P2 119.9(6) . . ?
C1B C2B C3B 120.3(8) . . ?
C4B C3B C2B 119.8(9) . . ?
C3B C4B C5B 120.5(8) . . ?
C4B C5B C6B 120.8(8) . . ?
C5B C6B C1B 118.8(8) . . ?
C12B C7B C8B 118.7(7) . . ?
C12B C7B P2 122.1(6) . . ?
C8B C7B P2 119.0(6) . . ?
C7B C8B C9B 120.8(7) . . ?
C10B C9B C8B 119.2(7) . . ?
C9B C10B C11B 120.8(8) . . ?
C10B C11B C12B 119.7(8) . . ?
C7B C12B C11B 120.7(8) . . ?
O1S O1S C1S 72(2) 4_575 . ?
O1S O1S C4S 72(2) 4_575 . ?
C1S O1S C4S 104(2) . . ?
C2S C1S O1S 105.1(11) . . ?
C2S C1S O1S 105.1(11) . 4_575 ?
O1S C1S O1S 36(4) . 4_575 ?
C1S C2S C3S 109.0(9) . . ?
C4S C3S C2S 109.1(9) . . ?
C3S C4S O1S 103.8(12) . 4_575 ?
C3S C4S O1S 103.8(12) . . ?
O1S C4S O1S 35(4) 4_575 . ?

loop_
_geom_bond_atom_site_label_1
_geom_bond_atom_site_label_2
_geom_bond_distance
_geom_bond_site_symmetry_2
_geom_bond_publ_flag
Pd1 N3 2.053(5) 4_575 ?
Pd1 N3 2.053(5) . ?
Pd1 P1 2.2856(17) . ?
Pd1 P1 2.2856(17) 4_575 ?
Pd1 Li1 2.649(17) . ?
Pd1 Pd2 3.0146(10) . ?
P1 N1 1.691(5) . ?
P1 C7A 1.815(6) . ?
P1 C1A 1.819(7) . ?
P1 P1 2.652(3) 4_575 ?
O1 N4 1.234(10) . ?
O1 Li1 2.041(17) . ?
N1 C1 1.482(12) . ?
N1 P1 1.691(5) 4_575 ?
Li1 N3 2.040(13) . ?
Li1 N3 2.040(13) 4_575 ?
Li1 O2 2.062(18) . ?
Li1 N4 2.378(18) . ?
Li1 Pd2 2.651(16) . ?
Pd2 N3 2.062(5) 4_575 ?
Pd2 N3 2.062(5) . ?
Pd2 P2 2.2875(18) . ?
Pd2 P2 2.2875(18) 4_575 ?
P2 N2 1.705(5) . ?
P2 C1B 1.822(8) . ?
P2 C7B 1.826(7) . ?
P2 P2 2.651(4) 4_575 ?
O2 N4 1.267(10) . ?
N2 C2 1.473(13) . ?
N2 P2 1.705(5) 4_575 ?
O3 N4 1.243(10) . ?
N3 C3 1.402(8) . ?
C3 C8 1.410(9) . ?
C3 C4 1.421(9) . ?
C4 C5 1.385(10) . ?
C4 C41 1.520(10) . ?
C5 C6 1.362(11) . ?
C6 C7 1.377(11) . ?
C7 C8 1.389(10) . ?
C8 C81 1.486(10) . ?
C101 C102 1.42(2) . ?
C101 C108 1.56(4) . ?
C102 C108 0.58(4) . ?
C102 C106 1.31(4) . ?
C102 C103 1.38(3) . ?
C102 C104 1.46(8) . ?
C103 C105 1.55(4) . ?
C103 C108 1.57(4) . ?
C103 C109 1.75(4) . ?
C103 C106 1.77(4) . ?
C104 C105 1.22(7) . ?
C104 C106 1.59(7) . ?
C104 C109 1.56(8) . ?
C104 C108 1.66(8) . ?
C105 C109 0.92(3) . ?
C105 C107 1.35(3) . ?
C105 C111 1.41(4) . ?
C105 C112 1.64(4) . ?
C105 C110 1.65(4) . ?
C105 C106 1.83(4) . ?
C106 C108 1.19(4) . ?
C106 C112 1.49(4) . ?
C106 C113 1.84(4) . ?
C106 C110 2.02(5) . ?
C107 C112 1.09(5) . ?
C107 C113 1.57(5) . ?
C107 C109 1.58(5) . ?
C109 C111 1.33(4) . ?
C109 C110 1.91(4) . ?
C110 C111 0.75(4) . ?
C110 C112 1.03(5) . ?
C110 C113 1.25(4) . ?
C111 C112 1.56(4) . ?
C111 C113 1.98(4) . ?
C112 C113 0.87(4) . ?
C1A C6A 1.382(9) . ?
C1A C2A 1.385(9) . ?
C2A C3A 1.396(9) . ?
C3A C4A 1.352(10) . ?
C4A C5A 1.362(10) . ?
C5A C6A 1.396(10) . ?
C7A C12A 1.380(9) . ?
C7A C8A 1.395(9) . ?
C8A C9A 1.381(10) . ?
C9A C10A 1.379(11) . ?
C10A C11A 1.376(11) . ?
C11A C12A 1.381(9) . ?
C1B C2B 1.374(10) . ?
C1B C6B 1.392(10) . ?
C2B C3B 1.392(11) . ?
C3B C4B 1.357(12) . ?
C4B C5B 1.368(12) . ?
C5B C6B 1.389(11) . ?
C7B C12B 1.383(10) . ?
C7B C8B 1.382(10) . ?
C8B C9B 1.398(10) . ?
C9B C10B 1.367(11) . ?
C10B C11B 1.374(12) . ?
C11B C12B 1.386(11) . ?
O1S O1S 0.88(11) 4_575 ?
O1S C1S 1.42(2) . ?
O1S C4S 1.46(2) . ?
C1S C2S 1.348(15) . ?
C1S O1S 1.42(2) 4_575 ?
C2S C3S 1.394(15) . ?
C3S C4S 1.351(16) . ?
C4S O1S 1.46(2) 4_575 ?
